data_2004193
loop_
_publ_author_name
'Yakoubi, A.'
'Kallel, A.'
'Bizid, A.'
'Baklouti, A.'

_publ_section_title
;
 <i>trans</i>-2-Fluorocyclohexyl <i>p</i>-Toluenesulfonate and
 <i>trans</i>-2-Fluorocycloheptyl <i>p</i>-Toluenesulfonate
;
_journal_issue 12
_journal_name_full 'Acta Crystallographica Section C'
_journal_page_first 2705
_journal_page_last 2707
_journal_paper_doi 10.1107/S0108270195008080
_journal_volume 51
_journal_year 1995
_chemical_formula_sum 'C13 H17 F O3 S'
_chemical_formula_weight 272.3
_space_group_IT_number 4
_symmetry_cell_setting monoclinic
_symmetry_space_group_name_Hall 'P 2yb'
_symmetry_space_group_name_H-M 'P 1 21 1'
_atom_type_scat_source 'SHELX76 (Sheldrick, 1976)'
_cell_angle_alpha 90
_cell_angle_beta 99.64(1)
_cell_angle_gamma 90
_cell_formula_units_Z 2
_cell_length_a 7.346(1)
_cell_length_b 5.870(2)
_cell_length_c 15.959(3)
_cell_measurement_reflns_used 25
_cell_measurement_temperature 300
_cell_measurement_theta_max 14.0
_cell_measurement_theta_min 5.2
_cell_volume 678.5(3)
_computing_cell_refinement SDP
_computing_data_collection 'SDP (Enraf-Nonius, 1982)'
_computing_data_reduction SDP
_computing_molecular_graphics 'ORTEPII (Johnson, 1971)'
_computing_publication_material ORTEPII
_computing_structure_refinement 'SHELX76 (Sheldrick, 1976)'
_computing_structure_solution 'MULTAN80 (Main et al., 1980)'
_diffrn_measurement_device 'Enraf-Nonius CAD-4'
_diffrn_measurement_method '\q/2\q scans'
_diffrn_radiation_type MoK\a
_diffrn_radiation_wavelength 0.71073
_diffrn_reflns_av_R_equivalents 0.025
_diffrn_reflns_limit_h_max 9
_diffrn_reflns_limit_h_min -9
_diffrn_reflns_limit_k_max 7
_diffrn_reflns_limit_k_min -7
_diffrn_reflns_limit_l_max 18
_diffrn_reflns_limit_l_min -18
_diffrn_reflns_number 3882
_diffrn_reflns_theta_max 25
_diffrn_standards_decay_% none
_diffrn_standards_interval_count 50
_diffrn_standards_number 3
_exptl_absorpt_coefficient_mu 0.24
_exptl_absorpt_correction_type none
_exptl_crystal_colour white
_exptl_crystal_density_diffrn 1.33
_exptl_crystal_description prism
_exptl_crystal_size_max 0.60
_exptl_crystal_size_mid 0.28
_exptl_crystal_size_min 0.14
_refine_diff_density_max 0.20
_refine_diff_density_min -0.18
_refine_ls_extinction_method none
_refine_ls_goodness_of_fit_obs 1.1
_refine_ls_hydrogen_treatment refxyz
_refine_ls_number_parameters 215
_refine_ls_number_reflns 1284
_refine_ls_R_factor_obs 0.029
_refine_ls_shift/esd_max 0.31
_refine_ls_structure_factor_coef F
_refine_ls_weighting_details 'w = 1.27/[\s^2^(F)+0.00038F^2^]'
_refine_ls_weighting_scheme calc
_refine_ls_wR_factor_obs 0.032
_reflns_number_observed 1228
_reflns_number_total 1454
_reflns_observed_criterion I>2.5\s(I)
_cod_data_source_file ab1200.cif
_cod_data_source_block I
_cod_depositor_comments
;
The following automatic conversions were performed:

'_refine_ls_weighting_scheme' value ' 1.27/[\s^2^(F)+0.00038F^2^]'
was changed to 'calc'. New tag '_refine_ls_weighting_details' was
created. The value of the new tag was set to 'w =
1.27/[\s^2^(F)+0.00038F^2^]'.

Automatic conversion script
Id: cif_fix_values 3143 2015-03-26 13:38:13Z robertas 
;
_cod_original_cell_volume 678.4(5)
_cod_original_sg_symbol_Hall 'P 2y1'
_cod_original_sg_symbol_H-M 'P 21'
_cod_database_code 2004193

loop_
_symmetry_equiv_pos_as_xyz
x,y,z
-x,y+1/2,-z

loop_
_atom_site_type_symbol
_atom_site_label
_atom_site_fract_x
_atom_site_fract_y
_atom_site_fract_z
_atom_site_U_iso_or_equiv
F F 0.2837(3) 0.3013(5) 0.3025(1) 0.095(2)
S S 0.6652(1) 0.6190 0.2252 0.058(4)
O O1 0.4544(2) 0.5713(3) 0.1940(1) 0.059(1)
O O2 0.7724(3) 0.4857(5) 0.1769(1) 0.072(1)
O O3 0.6781(3) 0.8612(4) 0.2238(2) 0.085(2)
C C0 0.8148(5) 0.2973(10) 0.5888(2) 0.085(3)
C C1 0.3927(3) 0.3374(5) 0.1728(2) 0.047(1)
C C2 0.2272(4) 0.2969(6) 0.2140(2) 0.057(1)
C C3 0.1418(5) 0.0660(6) 0.1899(2) 0.064(2)
C C4 0.0908(5) 0.0458(8) 0.0942(2) 0.077(2)
C C5 0.2575(6) 0.0833(8) 0.0529(2) 0.079(2)
C C6 0.3446(6) 0.3147(8) 0.0770(2) 0.073(2)
C C61 0.7064(3) 0.5251(5) 0.3307(2) 0.051(2)
C C62 0.7870(4) 0.3155(5) 0.3507(2) 0.058(2)
C C63 0.8195(4) 0.2453(6) 0.4340(2) 0.061(2)
C C64 0.7728(3) 0.3780(6) 0.4987(2) 0.058(2)
C C65 0.6905(4) 0.5854(6) 0.4768(2) 0.066(2)
C C66 0.6568(4) 0.6610(5) 0.3943(2) 0.061(2)
H H11 0.489(5) 0.222(7) 0.198(2) 0.076(3)
H H21 0.136(5) 0.419(7) 0.198(2) 0.076(3)
H H31 0.041(4) 0.043(7) 0.219(2) 0.076(3)
H H32 0.226(5) -0.036(7) 0.211(2) 0.076(3)
H H41 0.028(5) -0.093(7) 0.079(2) 0.076(3)
H H42 -0.007(5) 0.164(7) 0.073(2) 0.076(3)
H H51 0.355(5) -0.027(8) 0.071(3) 0.076(3)
H H52 0.230(4) 0.081(7) -0.005(2) 0.076(3)
H H61 0.266(5) 0.433(7) 0.063(3) 0.076(3)
H H62 0.450(5) 0.351(7) 0.050(2) 0.076(3)
H H2 0.819(4) 0.226(6) 0.308(2) 0.076(3)
H H3 0.875(4) 0.120(7) 0.450(2) 0.076(3)
H H5 0.659(4) 0.675(6) 0.517(2) 0.076(3)
H H6 0.602(5) 0.794(8) 0.379(2) 0.076(3)
H HO1 0.743(8) 0.376(11) 0.613(4) 0.128(9)
H HO2 0.926(8) 0.246(11) 0.607(3) 0.128(9)
H HO3 0.757(8) 0.173(11) 0.605(4) 0.128(9)

loop_
_geom_angle_atom_site_label_1
_geom_angle_atom_site_label_2
_geom_angle_atom_site_label_3
_geom_angle
_geom_angle_publ_flag
O1 S O2 109.60(10) no
O2 S O3 119.7(2) no
O3 S O1 103.80(10) no
C61 S O1 104.60(10) no
C61 S O2 109.00(10) no
C61 S O3 109.1(2) no
S O1 C1 119.4(2) no
S C61 C62 120.2(2) no
S C61 C66 120.0(2) no
C62 C61 C66 119.9(3) no
C61 C62 C63 119.4(3) no
C62 C63 C64 121.9(3) no
C63 C64 C65 117.5(3) no
C64 C65 C66 122.0(3) no
C65 C66 C61 119.3(3) no
C0 C64 C63 120.1(3) no
C0 C64 C65 122.3(3) no
O1 C1 C2 106.9(2) no
F C2 C1 108.3(2) no
F C2 C3 108.2(3) no
C1 C2 C3 111.3(2) no
C2 C3 C4 110.3(3) no
C3 C4 C5 110.4(3) no
C4 C5 C6 111.0(3) no
C5 C6 C1 110.5(3) no
O1 C1 C6 109.0(2) no
C2 C1 C6 111.1(2) no
C2 C1 H11 107(2) no
C6 C1 H11 112(2) no
O1 C1 H11 112(2) no
C1 C2 H21 110(2) no
C3 C2 H21 111(2) no
F C2 H21 108(2) no
C2 C3 H31 109(2) no
C2 C3 H32 106(3) no
H32 C3 H31 106(3) no
C4 C3 H31 114(2) no
C4 C3 H32 112(2) no
C3 C4 H41 111(2) no
C3 C4 H42 109(2) no
H41 C4 H42 102(3) no
C5 C4 H41 114(2) no
C5 C4 H42 110(2) no
C4 C5 H51 112(2) no
C4 C5 H52 113(2) no
H52 C5 H51 109(3) no
C6 C5 H51 105(2) no
C6 C5 H52 107(3) no
C1 C6 H61 102(2) no
C1 C6 H62 111(2) no
C5 C6 H61 113(2) no
C5 C6 H62 114(2) no
H62 C6 H61 104(3) no
C61 C62 H2 120(2) no
C63 C62 H2 121(2) no
C62 C63 H3 122(2) no
C64 C63 H3 116(2) no
H5 C65 C64 120(2) no
H5 C65 C66 118(2) no
H6 C66 C61 117(2) no
H6 C66 C65 123(3) no
HO1 C0 C64 103(4) no
HO2 C0 C64 118(3) no
HO3 C0 C64 120(4) no
HO1 C0 HO2 131(5) no
HO2 C0 HO3 94(5) no
HO3 C0 HO1 88(4) no

loop_
_geom_bond_atom_site_label_1
_geom_bond_atom_site_label_2
_geom_bond_distance
_geom_bond_publ_flag
S O1 1.570(2) no
S O2 1.424(2) no
S O3 1.426(3) no
S C61 1.749(3) no
F C2 1.405(3) no
C61 C62 1.380(4) no
C62 C63 1.374(4) no
C63 C64 1.381(4) no
C64 C65 1.378(5) no
C65 C66 1.371(5) no
C66 C61 1.387(4) no
C0 C64 1.496(5) no
C1 O1 1.468(3) no
C1 C2 1.495(4) no
C2 C3 1.516(4) no
C3 C4 1.515(4) no
C4 C5 1.501(6) no
C5 C6 1.523(6) no
C6 C1 1.516(4) no
C1 H11 1.01(4) no
C2 H21 0.98(4) no
C3 H31 0.95(3) no
C3 H32 0.88(4) no
C4 H41 0.95(4) no
C4 H42 1.02(4) no
C5 H51 0.97(4) no
C5 H52 0.91(3) no
C6 H61 0.91(4) no
C6 H62 0.97(3) no
C62 H2 0.92(4) no
C63 H3 0.86(4) no
C65 H5 0.89(3) no
C66 H6 0.89(4) no
C0 HO1 0.84(6) no
C0 HO2 0.87(6) no
C0 HO3 0.90(6) no
